data_4079904
loop_
_publ_author_name
'\<Simon, Petr'
'Jambor, Roman'
'R\%u\<zi\<cka, Ale\<s'
'Dost\'al, Libor'

_publ_section_title
;
 Oxidative Addition of Diphenyldichalcogenides PhEEPh (E = S, Se, Te) to
 Low-Valent CN- and NCN-Chelated Organoantimony and Organobismuth
 Compounds
;
_journal_issue 1
_journal_name_full Organometallics
_journal_page_first 239
_journal_paper_doi 10.1021/om3010383
_journal_volume 32
_journal_year 2013
_chemical_formula_moiety 'C44 H49 Bi N2 S'
_chemical_formula_sum 'C44 H49 Bi N2 S'
_chemical_formula_weight 846.89
_chemical_name_systematic
; 
 ? 
;
_space_group_IT_number 2
_symmetry_cell_setting triclinic
_symmetry_space_group_name_Hall '-P 1'
_symmetry_space_group_name_H-M 'P -1'
_atom_sites_solution_hydrogens geom
_atom_sites_solution_primary direct
_atom_sites_solution_secondary difmap
_audit_creation_method SHELXL-97
_cell_angle_alpha 111.910(4)
_cell_angle_beta 96.333(5)
_cell_angle_gamma 93.836(7)
_cell_formula_units_Z 2
_cell_length_a 11.5161(7)
_cell_length_b 12.8699(8)
_cell_length_c 13.9050(4)
_cell_measurement_reflns_used 36560
_cell_measurement_temperature 150(1)
_cell_measurement_theta_max 27.5
_cell_measurement_theta_min 1
_cell_volume 1887.26(19)
_computing_cell_refinement 'COLLECT and DENZO'
_computing_data_collection 'COLLECT (Hooft, 1998) and DENZO (Otwinowski & Minor, 1997)'
_computing_data_reduction 'COLLECT and DENZO'
_computing_molecular_graphics 'PLATON (Spek, 2003)'
_computing_publication_material 'SHELXL-97 (Sheldrick, 2008)'
_computing_structure_refinement 'SHELXL-97 (Sheldrick, 1997)'
_computing_structure_solution 'SIR92 (Altomare et al., 1994)'
_diffrn_ambient_temperature 150(1)
_diffrn_detector_area_resol_mean 9.091
_diffrn_measured_fraction_theta_full 0.996
_diffrn_measured_fraction_theta_max 0.996
_diffrn_measurement_device_type 'Bruker Nonius KappaCCD area detector'
_diffrn_measurement_method '\f and \w scans to fill the Ewald sphere'
_diffrn_radiation_monochromator graphite
_diffrn_radiation_source 'fine-focus sealed tube'
_diffrn_radiation_type MoK\a
_diffrn_radiation_wavelength 0.71073
_diffrn_reflns_av_R_equivalents 0.0579
_diffrn_reflns_av_sigmaI/netI 0.0449
_diffrn_reflns_limit_h_max 14
_diffrn_reflns_limit_h_min -14
_diffrn_reflns_limit_k_max 16
_diffrn_reflns_limit_k_min -16
_diffrn_reflns_limit_l_max 18
_diffrn_reflns_limit_l_min -18
_diffrn_reflns_number 36482
_diffrn_reflns_theta_full 27.50
_diffrn_reflns_theta_max 27.50
_diffrn_reflns_theta_min 1.72
_diffrn_standards_number 0
_exptl_absorpt_coefficient_mu 4.759
_exptl_absorpt_correction_T_max 0.769
_exptl_absorpt_correction_T_min 0.628
_exptl_absorpt_correction_type integration
_exptl_absorpt_process_details
;
Gaussian integration (Coppens, 1970)
;
_exptl_crystal_colour yellow
_exptl_crystal_density_diffrn 1.490
_exptl_crystal_density_method 'not measured'
_exptl_crystal_description block
_exptl_crystal_F_000 852
_exptl_crystal_size_max 0.20
_exptl_crystal_size_mid 0.13
_exptl_crystal_size_min 0.13
_refine_diff_density_max 1.533
_refine_diff_density_min -1.042
_refine_diff_density_rms 0.123
_refine_ls_extinction_method none
_refine_ls_goodness_of_fit_ref 1.087
_refine_ls_hydrogen_treatment constr
_refine_ls_matrix_type full
_refine_ls_number_parameters 433
_refine_ls_number_reflns 8634
_refine_ls_number_restraints 0
_refine_ls_restrained_S_all 1.087
_refine_ls_R_factor_all 0.0434
_refine_ls_R_factor_gt 0.0322
_refine_ls_shift/su_max 0.002
_refine_ls_shift/su_mean 0.000
_refine_ls_structure_factor_coef Fsqd
_refine_ls_weighting_details 'calc w=1/[\s^2^(Fo^2^)+(0.0203P)^2^+3.7642P] where P=(Fo^2^+2Fc^2^)/3'
_refine_ls_weighting_scheme calc
_refine_ls_wR_factor_gt 0.0618
_refine_ls_wR_factor_ref 0.0659
_reflns_number_gt 7533
_reflns_number_total 8634
_reflns_threshold_expression >2sigma(I)
_cod_data_source_file om3010383_si_002.cif
_cod_data_source_block 6
_cod_database_code 4079904

loop_
_symmetry_equiv_pos_as_xyz
'x, y, z'
'-x, -y, -z'

loop_
_atom_site_label
_atom_site_type_symbol
_atom_site_fract_x
_atom_site_fract_y
_atom_site_fract_z
_atom_site_U_iso_or_equiv
_atom_site_adp_type
_atom_site_occupancy
_atom_site_symmetry_multiplicity
_atom_site_calc_flag
_atom_site_refinement_flags
Bi1 Bi 0.832400(12) 0.198548(12) 0.179292(11) 0.01847(5) Uani 1 1 d .
S1 S 0.95883(9) 0.37048(8) 0.17053(8) 0.0262(2) Uani 1 1 d .
N1 N 0.7853(3) 0.0048(3) 0.2208(2) 0.0213(7) Uani 1 1 d .
C39 C 0.9382(3) 0.3541(3) 0.0372(3) 0.0222(8) Uani 1 1 d .
C7 C 0.8765(3) -0.0462(3) 0.2077(3) 0.0237(8) Uani 1 1 d .
H7 H 0.8778 -0.1117 0.2213 0.028 Uiso 1 1 d R
C26 C 0.7270(4) 0.3942(3) 0.3954(3) 0.0257(8) Uani 1 1 d .
H26 H 0.6935 0.4470 0.4475 0.031 Uiso 1 1 d R
C27 C 0.5560(4) 0.3892(3) 0.2881(3) 0.0259(9) Uani 1 1 d .
C28 C 0.5434(3) 0.4616(3) 0.2351(3) 0.0253(8) Uani 1 1 d .
C25 C 1.0060(4) 0.2564(3) 0.3913(3) 0.0285(9) Uani 1 1 d .
H25 H 1.0464 0.2044 0.3450 0.034 Uiso 1 1 d R
N2 N 0.6704(3) 0.3546(3) 0.3040(2) 0.0248(7) Uani 1 1 d .
C1 C 0.9848(3) 0.0917(3) 0.1518(3) 0.0197(7) Uani 1 1 d .
C20 C 0.9003(3) 0.2813(3) 0.3534(3) 0.0215(8) Uani 1 1 d .
C44 C 0.8267(4) 0.3384(3) -0.0206(3) 0.0254(8) Uani 1 1 d .
H44 H 0.7603 0.3288 0.0091 0.031 Uiso 1 1 d R
C43 C 0.8138(4) 0.3368(3) -0.1217(3) 0.0299(9) Uani 1 1 d .
H43 H 0.7391 0.3264 -0.1593 0.036 Uiso 1 1 d R
C16 C 0.6632(4) -0.2282(4) 0.0060(3) 0.0347(10) Uani 1 1 d .
H16A H 0.7437 -0.2140 0.0386 0.042 Uiso 1 1 d R
H16B H 0.6603 -0.2421 -0.0671 0.042 Uiso 1 1 d R
H16C H 0.6254 -0.2930 0.0134 0.042 Uiso 1 1 d R
C42 C 0.9125(4) 0.3513(3) -0.1663(3) 0.0327(10) Uani 1 1 d .
H42 H 0.9041 0.3510 -0.2338 0.039 Uiso 1 1 d R
C8 C 0.6873(3) -0.0455(3) 0.2506(3) 0.0250(8) Uani 1 1 d .
C14 C 0.5994(3) -0.1258(4) 0.0585(3) 0.0280(9) Uani 1 1 d .
H14 H 0.6454 -0.0594 0.0576 0.034 Uiso 1 1 d R
C22 C 0.8905(4) 0.4129(4) 0.5300(3) 0.0294(9) Uani 1 1 d .
H22 H 0.8510 0.4653 0.5769 0.035 Uiso 1 1 d R
C24 C 1.0537(4) 0.3072(4) 0.4966(3) 0.0336(10) Uani 1 1 d .
H24 H 1.1242 0.2872 0.5202 0.040 Uiso 1 1 d R
C40 C 1.0367(4) 0.3663(3) -0.0100(3) 0.0279(9) Uani 1 1 d .
H40 H 1.1119 0.3752 0.0264 0.034 Uiso 1 1 d R
C36 C 0.4734(4) 0.2630(4) 0.3756(3) 0.0353(10) Uani 1 1 d .
H36 H 0.5559 0.2486 0.3771 0.042 Uiso 1 1 d R
C32 C 0.4609(4) 0.3453(4) 0.3212(3) 0.0300(9) Uani 1 1 d .
C2 C 0.9798(3) -0.0068(3) 0.1729(3) 0.0207(8) Uani 1 1 d .
C33 C 0.6507(4) 0.5075(4) 0.2012(3) 0.0284(9) Uani 1 1 d .
H33 H 0.7085 0.4533 0.1924 0.034 Uiso 1 1 d R
C21 C 0.8412(3) 0.3616(3) 0.4248(3) 0.0230(8) Uani 1 1 d .
C30 C 0.3369(4) 0.4527(4) 0.2511(4) 0.0382(11) Uani 1 1 d .
H30 H 0.2632 0.4747 0.2390 0.046 Uiso 1 1 d R
C34 C 0.6220(4) 0.5211(4) 0.0974(3) 0.0384(11) Uani 1 1 d .
H34A H 0.5698 0.5780 0.1055 0.046 Uiso 1 1 d R
H34B H 0.5846 0.4509 0.0449 0.046 Uiso 1 1 d R
H34C H 0.6931 0.5432 0.0764 0.046 Uiso 1 1 d R
C3 C 1.0739(3) -0.0717(3) 0.1593(3) 0.0262(9) Uani 1 1 d .
H3 H 1.0703 -0.1362 0.1746 0.031 Uiso 1 1 d R
C13 C 0.6859(4) -0.0301(4) 0.3559(3) 0.0293(9) Uani 1 1 d .
C41 C 1.0228(4) 0.3656(3) -0.1105(3) 0.0321(10) Uani 1 1 d .
H41 H 1.0887 0.3748 -0.1410 0.039 Uiso 1 1 d R
C6 C 1.0842(3) 0.1211(3) 0.1153(3) 0.0230(8) Uani 1 1 d .
H6 H 1.0885 0.1849 0.0989 0.028 Uiso 1 1 d R
C29 C 0.4323(4) 0.4943(4) 0.2182(3) 0.0326(10) Uani 1 1 d .
H29 H 0.4227 0.5444 0.1848 0.039 Uiso 1 1 d R
C37 C 0.4045(10) 0.1524(6) 0.3170(6) 0.129(4) Uani 1 1 d .
H37A H 0.3224 0.1597 0.3196 0.154 Uiso 1 1 d R
H37B H 0.4279 0.1003 0.3480 0.154 Uiso 1 1 d R
H37C H 0.4183 0.1250 0.2454 0.154 Uiso 1 1 d R
C12 C 0.5874(4) -0.0790(4) 0.3798(4) 0.0381(11) Uani 1 1 d .
H12 H 0.5829 -0.0688 0.4491 0.046 Uiso 1 1 d R
C4 C 1.1723(3) -0.0400(3) 0.1237(3) 0.0290(9) Uani 1 1 d .
H4 H 1.2349 -0.0831 0.1150 0.035 Uiso 1 1 d R
C5 C 1.1765(4) 0.0549(4) 0.1010(3) 0.0305(9) Uani 1 1 d .
H5 H 1.2426 0.0759 0.0766 0.037 Uiso 1 1 d R
C23 C 0.9973(4) 0.3867(4) 0.5660(3) 0.0308(9) Uani 1 1 d .
H23 H 1.0302 0.4224 0.6360 0.037 Uiso 1 1 d R
C9 C 0.5932(3) -0.1072(3) 0.1721(3) 0.0252(8) Uani 1 1 d .
C15 C 0.4785(4) -0.1399(4) -0.0061(4) 0.0420(11) Uani 1 1 d .
H15A H 0.4375 -0.2121 -0.0184 0.050 Uiso 1 1 d R
H15B H 0.4883 -0.1348 -0.0720 0.050 Uiso 1 1 d R
H15C H 0.4339 -0.0814 0.0316 0.050 Uiso 1 1 d R
C31 C 0.3504(4) 0.3787(4) 0.3012(4) 0.0372(11) Uani 1 1 d .
H31 H 0.2855 0.3507 0.3222 0.045 Uiso 1 1 d R
C10 C 0.4985(4) -0.1550(4) 0.2008(4) 0.0344(10) Uani 1 1 d .
H10 H 0.4358 -0.1970 0.1499 0.041 Uiso 1 1 d R
C17 C 0.7867(4) 0.0363(4) 0.4420(3) 0.0383(11) Uani 1 1 d .
H17 H 0.8466 0.0637 0.4094 0.046 Uiso 1 1 d R
C11 C 0.4956(4) -0.1416(4) 0.3033(4) 0.0421(12) Uani 1 1 d .
H11 H 0.4318 -0.1751 0.3213 0.051 Uiso 1 1 d R
C35 C 0.7062(4) 0.6183(5) 0.2861(4) 0.0461(13) Uani 1 1 d .
H35A H 0.6502 0.6722 0.2978 0.055 Uiso 1 1 d R
H35B H 0.7741 0.6458 0.2644 0.055 Uiso 1 1 d R
H35C H 0.7294 0.6072 0.3497 0.055 Uiso 1 1 d R
C18 C 0.7472(6) 0.1380(5) 0.5243(5) 0.076(2) Uani 1 1 d .
H18A H 0.7089 0.1819 0.4906 0.092 Uiso 1 1 d R
H18B H 0.8146 0.1831 0.5724 0.092 Uiso 1 1 d R
H18C H 0.6935 0.1136 0.5619 0.092 Uiso 1 1 d R
C38 C 0.4542(8) 0.3136(6) 0.4879(5) 0.090(3) Uani 1 1 d .
H38A H 0.3731 0.3252 0.4916 0.108 Uiso 1 1 d R
H38B H 0.5026 0.3847 0.5216 0.108 Uiso 1 1 d R
H38C H 0.4754 0.2641 0.5226 0.108 Uiso 1 1 d R
C19 C 0.8422(6) -0.0396(6) 0.4907(6) 0.086(2) Uani 1 1 d .
H19A H 0.7866 -0.0652 0.5260 0.103 Uiso 1 1 d R
H19B H 0.9102 0.0018 0.5401 0.103 Uiso 1 1 d R
H19C H 0.8654 -0.1034 0.4367 0.103 Uiso 1 1 d R

loop_
_atom_site_aniso_label
_atom_site_aniso_U_11
_atom_site_aniso_U_22
_atom_site_aniso_U_33
_atom_site_aniso_U_23
_atom_site_aniso_U_13
_atom_site_aniso_U_12
Bi1 0.01708(7) 0.01925(7) 0.01774(7) 0.00521(5) 0.00254(5) 0.00428(5)
S1 0.0334(5) 0.0196(5) 0.0244(5) 0.0076(4) 0.0033(4) 0.0007(4)
N1 0.0186(16) 0.0218(16) 0.0238(16) 0.0082(13) 0.0085(13) -0.0007(13)
C39 0.029(2) 0.0150(17) 0.0210(19) 0.0057(15) 0.0041(16) 0.0007(15)
C7 0.025(2) 0.0198(18) 0.028(2) 0.0090(16) 0.0071(16) 0.0035(16)
C26 0.027(2) 0.026(2) 0.024(2) 0.0081(17) 0.0087(16) 0.0107(17)
C27 0.027(2) 0.027(2) 0.0203(19) 0.0028(16) 0.0063(16) 0.0145(17)
C28 0.024(2) 0.029(2) 0.0210(19) 0.0057(16) 0.0040(16) 0.0084(17)
C25 0.030(2) 0.025(2) 0.027(2) 0.0053(17) 0.0016(17) 0.0102(17)
N2 0.0267(17) 0.0290(18) 0.0208(16) 0.0093(14) 0.0066(14) 0.0138(14)
C1 0.0185(18) 0.0188(18) 0.0183(17) 0.0020(14) 0.0048(14) 0.0049(14)
C20 0.0234(19) 0.0218(19) 0.0195(18) 0.0081(15) 0.0025(15) 0.0040(15)
C44 0.026(2) 0.0229(19) 0.029(2) 0.0104(17) 0.0079(17) 0.0052(16)
C43 0.032(2) 0.027(2) 0.031(2) 0.0128(18) -0.0013(18) 0.0043(18)
C16 0.042(3) 0.028(2) 0.035(2) 0.0106(19) 0.012(2) 0.0013(19)
C42 0.048(3) 0.024(2) 0.026(2) 0.0103(18) 0.006(2) 0.0027(19)
C8 0.024(2) 0.0233(19) 0.032(2) 0.0127(17) 0.0140(17) 0.0060(16)
C14 0.0201(19) 0.030(2) 0.037(2) 0.0160(18) 0.0067(17) -0.0016(16)
C22 0.033(2) 0.033(2) 0.0195(19) 0.0064(17) 0.0058(17) 0.0085(18)
C24 0.029(2) 0.035(2) 0.030(2) 0.0087(19) -0.0081(18) 0.0070(19)
C40 0.025(2) 0.0206(19) 0.032(2) 0.0032(17) 0.0058(17) 0.0010(16)
C36 0.034(2) 0.038(2) 0.037(2) 0.016(2) 0.011(2) 0.009(2)
C32 0.033(2) 0.030(2) 0.024(2) 0.0051(17) 0.0090(18) 0.0079(18)
C2 0.0197(18) 0.0189(18) 0.0222(19) 0.0058(15) 0.0059(15) 0.0005(15)
C33 0.025(2) 0.037(2) 0.025(2) 0.0125(18) 0.0032(16) 0.0133(18)
C21 0.024(2) 0.0219(19) 0.0226(19) 0.0081(16) 0.0033(16) 0.0040(16)
C30 0.022(2) 0.047(3) 0.038(2) 0.006(2) 0.0051(19) 0.016(2)
C34 0.036(3) 0.046(3) 0.035(2) 0.019(2) 0.000(2) 0.007(2)
C3 0.026(2) 0.0183(18) 0.036(2) 0.0104(17) 0.0104(17) 0.0066(16)
C13 0.027(2) 0.031(2) 0.035(2) 0.0151(19) 0.0146(18) 0.0064(18)
C41 0.037(2) 0.025(2) 0.035(2) 0.0093(18) 0.0176(19) -0.0013(18)
C6 0.024(2) 0.0215(19) 0.025(2) 0.0098(16) 0.0090(16) 0.0013(16)
C29 0.028(2) 0.033(2) 0.036(2) 0.0112(19) 0.0029(18) 0.0131(19)
C37 0.226(12) 0.050(4) 0.088(6) 0.033(4) -0.068(7) -0.015(6)
C12 0.042(3) 0.041(3) 0.040(3) 0.020(2) 0.023(2) 0.004(2)
C4 0.0187(19) 0.026(2) 0.043(2) 0.0108(19) 0.0112(18) 0.0096(16)
C5 0.024(2) 0.032(2) 0.036(2) 0.0113(19) 0.0138(18) 0.0049(17)
C23 0.039(2) 0.030(2) 0.0173(19) 0.0054(17) -0.0039(17) 0.0002(19)
C9 0.0216(19) 0.025(2) 0.034(2) 0.0149(17) 0.0108(17) 0.0079(16)
C15 0.029(2) 0.050(3) 0.050(3) 0.024(2) 0.002(2) -0.002(2)
C31 0.026(2) 0.043(3) 0.037(2) 0.007(2) 0.0114(19) 0.006(2)
C10 0.025(2) 0.035(2) 0.046(3) 0.018(2) 0.0091(19) -0.0017(18)
C17 0.043(3) 0.045(3) 0.028(2) 0.016(2) 0.008(2) -0.001(2)
C11 0.036(3) 0.049(3) 0.050(3) 0.025(2) 0.024(2) 0.000(2)
C35 0.029(2) 0.061(3) 0.036(3) 0.006(2) 0.006(2) -0.007(2)
C18 0.076(5) 0.060(4) 0.068(4) -0.008(3) 0.028(4) -0.005(3)
C38 0.148(8) 0.077(5) 0.062(4) 0.036(4) 0.043(5) 0.028(5)
C19 0.074(5) 0.090(5) 0.099(6) 0.055(5) -0.030(4) -0.007(4)

loop_
_atom_type_symbol
_atom_type_description
_atom_type_scat_dispersion_real
_atom_type_scat_dispersion_imag
_atom_type_scat_source
C C 0.0033 0.0016 'International Tables Vol C Tables 4.2.6.8 and 6.1.1.4'
H H 0.0000 0.0000 'International Tables Vol C Tables 4.2.6.8 and 6.1.1.4'
N N 0.0061 0.0033 'International Tables Vol C Tables 4.2.6.8 and 6.1.1.4'
S S 0.1246 0.1234 'International Tables Vol C Tables 4.2.6.8 and 6.1.1.4'
Bi Bi -4.1077 10.2566 'International Tables Vol C Tables 4.2.6.8 and 6.1.1.4'

loop_
_exptl_crystal_face_index_h
_exptl_crystal_face_index_k
_exptl_crystal_face_index_l
_exptl_crystal_face_perp_dist
0 1 -1 0.012
0 -1 1 0.056
0 -1 -1 0.094
0 3 4 0.053
-1 0 1 0.024
1 0 0 0.036

loop_
_geom_angle_atom_site_label_1
_geom_angle_atom_site_label_2
_geom_angle_atom_site_label_3
_geom_angle
C20 Bi1 C1 91.24(13)
C20 Bi1 S1 83.69(10)
C1 Bi1 S1 92.21(10)
C20 Bi1 N1 84.55(11)
C1 Bi1 N1 68.76(11)
S1 Bi1 N1 157.35(7)
C39 S1 Bi1 106.08(12)
C7 N1 C8 117.8(3)
C7 N1 Bi1 106.5(2)
C8 N1 Bi1 135.6(2)
C44 C39 C40 118.3(4)
C44 C39 S1 122.5(3)
C40 C39 S1 119.0(3)
N1 C7 C2 123.1(4)
N1 C7 H7 118.4
C2 C7 H7 118.5
N2 C26 C21 124.3(4)
N2 C26 H26 117.5
C21 C26 H26 118.1
C28 C27 C32 122.3(4)
C28 C27 N2 118.1(4)
C32 C27 N2 119.4(4)
C27 C28 C29 118.4(4)
C27 C28 C33 120.1(3)
C29 C28 C33 121.5(4)
C20 C25 C24 121.7(4)
C20 C25 H25 119.0
C24 C25 H25 119.3
C26 N2 C27 118.1(3)
C6 C1 C2 118.2(3)
C6 C1 Bi1 122.1(3)
C2 C1 Bi1 119.7(3)
C25 C20 C21 118.0(3)
C25 C20 Bi1 119.2(3)
C21 C20 Bi1 122.8(3)
C43 C44 C39 120.9(4)
C43 C44 H44 119.7
C39 C44 H44 119.4
C42 C43 C44 119.9(4)
C42 C43 H43 119.9
C44 C43 H43 120.1
C14 C16 H16A 109.6
C14 C16 H16B 109.5
H16A C16 H16B 109.5
C14 C16 H16C 109.3
H16A C16 H16C 109.5
H16B C16 H16C 109.5
C41 C42 C43 119.6(4)
C41 C42 H42 120.2
C43 C42 H42 120.2
C13 C8 C9 121.7(4)
C13 C8 N1 120.2(4)
C9 C8 N1 118.1(3)
C9 C14 C16 111.0(3)
C9 C14 C15 113.3(4)
C16 C14 C15 109.2(4)
C9 C14 H14 107.7
C16 C14 H14 107.6
C15 C14 H14 107.7
C23 C22 C21 121.0(4)
C23 C22 H22 119.5
C21 C22 H22 119.5
C23 C24 C25 120.4(4)
C23 C24 H24 119.8
C25 C24 H24 119.8
C41 C40 C39 120.3(4)
C41 C40 H40 119.8
C39 C40 H40 119.9
C37 C36 C38 113.2(6)
C37 C36 C32 113.6(4)
C38 C36 C32 112.4(4)
C37 C36 H36 105.5
C38 C36 H36 105.9
C32 C36 H36 105.5
C27 C32 C31 117.5(4)
C27 C32 C36 122.5(4)
C31 C32 C36 119.9(4)
C3 C2 C1 120.5(3)
C3 C2 C7 117.7(3)
C1 C2 C7 121.7(3)
C35 C33 C34 110.4(4)
C35 C33 C28 110.1(3)
C34 C33 C28 112.8(3)
C35 C33 H33 107.8
C34 C33 H33 107.8
C28 C33 H33 107.7
C22 C21 C20 119.8(4)
C22 C21 C26 116.6(3)
C20 C21 C26 123.6(3)
C31 C30 C29 120.6(4)
C31 C30 H30 119.9
C29 C30 H30 119.5
C33 C34 H34A 109.4
C33 C34 H34B 109.5
H34A C34 H34B 109.5
C33 C34 H34C 109.6
H34A C34 H34C 109.5
H34B C34 H34C 109.5
C4 C3 C2 120.2(4)
C4 C3 H3 119.9
C2 C3 H3 119.9
C12 C13 C8 117.3(4)
C12 C13 C17 120.1(4)
C8 C13 C17 122.6(4)
C42 C41 C40 120.9(4)
C42 C41 H41 119.3
C40 C41 H41 119.8
C1 C6 C5 120.7(4)
C1 C6 H6 119.6
C5 C6 H6 119.7
C30 C29 C28 120.3(4)
C30 C29 H29 120.1
C28 C29 H29 119.6
C36 C37 H37A 109.4
C36 C37 H37B 109.3
H37A C37 H37B 109.5
C36 C37 H37C 109.7
H37A C37 H37C 109.5
H37B C37 H37C 109.5
C11 C12 C13 121.6(4)
C11 C12 H12 119.0
C13 C12 H12 119.4
C5 C4 C3 119.5(4)
C5 C4 H4 120.3
C3 C4 H4 120.2
C4 C5 C6 121.0(4)
C4 C5 H5 119.5
C6 C5 H5 119.5
C24 C23 C22 119.0(4)
C24 C23 H23 120.6
C22 C23 H23 120.4
C10 C9 C8 118.1(4)
C10 C9 C14 121.5(4)
C8 C9 C14 120.3(3)
C14 C15 H15A 109.5
C14 C15 H15B 109.5
H15A C15 H15B 109.5
C14 C15 H15C 109.4
H15A C15 H15C 109.5
H15B C15 H15C 109.5
C30 C31 C32 120.9(4)
C30 C31 H31 119.7
C32 C31 H31 119.4
C11 C10 C9 121.2(4)
C11 C10 H10 119.3
C9 C10 H10 119.5
C19 C17 C13 110.5(4)
C19 C17 C18 111.4(5)
C13 C17 C18 111.6(4)
C19 C17 H17 107.8
C13 C17 H17 107.5
C18 C17 H17 107.9
C10 C11 C12 120.1(4)
C10 C11 H11 120.2
C12 C11 H11 119.7
C33 C35 H35A 109.4
C33 C35 H35B 109.5
H35A C35 H35B 109.5
C33 C35 H35C 109.6
H35A C35 H35C 109.5
H35B C35 H35C 109.5
C17 C18 H18A 109.2
C17 C18 H18B 109.3
H18A C18 H18B 109.5
C17 C18 H18C 109.9
H18A C18 H18C 109.5
H18B C18 H18C 109.5
C36 C38 H38A 109.8
C36 C38 H38B 108.7
H38A C38 H38B 109.5
C36 C38 H38C 109.9
H38A C38 H38C 109.5
H38B C38 H38C 109.5
C17 C19 H19A 109.7
C17 C19 H19B 109.3
H19A C19 H19B 109.5
C17 C19 H19C 109.4
H19A C19 H19C 109.5
H19B C19 H19C 109.5

loop_
_geom_bond_atom_site_label_1
_geom_bond_atom_site_label_2
_geom_bond_distance
Bi1 C20 2.270(4)
Bi1 C1 2.280(4)
Bi1 S1 2.6154(10)
Bi1 N1 2.794(3)
S1 C39 1.773(4)
N1 C7 1.270(5)
N1 C8 1.439(5)
C39 C44 1.397(5)
C39 C40 1.399(6)
C7 C2 1.462(5)
C7 H7 0.9299
C26 N2 1.261(5)
C26 C21 1.468(5)
C26 H26 0.9300
C27 C28 1.392(6)
C27 C32 1.398(6)
C27 N2 1.439(5)
C28 C29 1.397(6)
C28 C33 1.528(6)
C25 C20 1.378(5)
C25 C24 1.391(6)
C25 H25 0.9301
C1 C6 1.387(5)
C1 C2 1.402(5)
C20 C21 1.412(5)
C44 C43 1.389(6)
C44 H44 0.9301
C43 C42 1.388(6)
C43 H43 0.9300
C16 C14 1.529(6)
C16 H16A 0.9600
C16 H16B 0.9600
C16 H16C 0.9599
C42 C41 1.377(6)
C42 H42 0.9300
C8 C13 1.405(6)
C8 C9 1.405(6)
C14 C9 1.518(6)
C14 C15 1.533(6)
C14 H14 0.9800
C22 C23 1.387(6)
C22 C21 1.395(5)
C22 H22 0.9300
C24 C23 1.374(6)
C24 H24 0.9300
C40 C41 1.386(6)
C40 H40 0.9300
C36 C37 1.469(8)
C36 C38 1.499(7)
C36 C32 1.520(6)
C36 H36 0.9800
C32 C31 1.402(6)
C2 C3 1.399(5)
C33 C35 1.513(6)
C33 C34 1.522(6)
C33 H33 0.9800
C30 C31 1.381(7)
C30 C29 1.385(7)
C30 H30 0.9300
C34 H34A 0.9600
C34 H34B 0.9600
C34 H34C 0.9599
C3 C4 1.381(6)
C3 H3 0.9299
C13 C12 1.392(6)
C13 C17 1.519(6)
C41 H41 0.9300
C6 C5 1.392(6)
C6 H6 0.9300
C29 H29 0.9300
C37 H37A 0.9600
C37 H37B 0.9600
C37 H37C 0.9600
C12 C11 1.377(7)
C12 H12 0.9301
C4 C5 1.370(6)
C4 H4 0.9300
C5 H5 0.9300
C23 H23 0.9299
C9 C10 1.384(6)
C15 H15A 0.9600
C15 H15B 0.9601
C15 H15C 0.9600
C31 H31 0.9300
C10 C11 1.375(6)
C10 H10 0.9300
C17 C19 1.518(8)
C17 C18 1.519(7)
C17 H17 0.9800
C11 H11 0.9300
C35 H35A 0.9600
C35 H35B 0.9600
C35 H35C 0.9601
C18 H18A 0.9600
C18 H18B 0.9600
C18 H18C 0.9600
C38 H38A 0.9599
C38 H38B 0.9601
C38 H38C 0.9600
C19 H19A 0.9601
C19 H19B 0.9599
C19 H19C 0.9601
